data_7214967
loop_
_publ_author_name
'Tan, Yu-Hui'
'Wu, Jin-Ji'
'Zhou, Hai-Yun'
'Yang, Li-Fei'
'Ye, Bao-Hui'

_publ_section_title
;
 Anion and pH induced spontaneous resolution of \D- and \L-[M(H2Biim)3]SO4
 (M = Ru2+, Co2+, Ni2+, Mn2+, Fe2+, and Zn2+) enantiomers
;
_journal_issue 23
_journal_name_full CrystEngComm
_journal_page_first 8117
_journal_paper_doi 10.1039/c2ce26334c
_journal_volume 14
_journal_year 2012
_chemical_formula_sum 'C18 H18 N12 O4 Ru S'
_chemical_formula_weight 599.57
_chemical_name_systematic
;
?
;
_space_group_IT_number 80
_symmetry_space_group_name_Hall 'I 4bw'
_symmetry_space_group_name_H-M 'I 41'
_atom_sites_solution_hydrogens geom
_atom_sites_solution_primary direct
_atom_sites_solution_secondary difmap
_audit_creation_method SHELXL-97
_cell_angle_alpha 90.00
_cell_angle_beta 90.00
_cell_angle_gamma 90.00
_cell_formula_units_Z 4
_cell_length_a 12.5812(8)
_cell_length_b 12.5812(8)
_cell_length_c 14.2715(17)
_cell_measurement_temperature 273(2)
_cell_volume 2259.0(3)
_computing_structure_refinement 'SHELXL-97 (Sheldrick, 1997)'
_computing_structure_solution 'SHELXS-97 (Sheldrick, 1990)'
_diffrn_ambient_temperature 273(2)
_diffrn_measured_fraction_theta_full 0.996
_diffrn_measured_fraction_theta_max 0.996
_diffrn_radiation_monochromator graphite
_diffrn_radiation_source 'fine-focus sealed tube'
_diffrn_radiation_type MoK\a
_diffrn_radiation_wavelength 0.71073
_diffrn_reflns_av_R_equivalents 0.0348
_diffrn_reflns_av_sigmaI/netI 0.0384
_diffrn_reflns_limit_h_max 14
_diffrn_reflns_limit_h_min -14
_diffrn_reflns_limit_k_max 15
_diffrn_reflns_limit_k_min -14
_diffrn_reflns_limit_l_max 17
_diffrn_reflns_limit_l_min -7
_diffrn_reflns_number 4338
_diffrn_reflns_theta_full 25.97
_diffrn_reflns_theta_max 25.97
_diffrn_reflns_theta_min 2.16
_exptl_absorpt_coefficient_mu 0.842
_exptl_absorpt_correction_T_max 0.9591
_exptl_absorpt_correction_T_min 0.8841
_exptl_absorpt_correction_type multi-scan
_exptl_absorpt_process_details SADABS
_exptl_crystal_density_diffrn 1.763
_exptl_crystal_density_method 'not measured'
_exptl_crystal_F_000 1208
_exptl_crystal_size_max 0.15
_exptl_crystal_size_mid 0.08
_exptl_crystal_size_min 0.05
_refine_diff_density_max 1.122
_refine_diff_density_min -0.660
_refine_diff_density_rms 0.178
_refine_ls_abs_structure_details 'Flack H D (1983), Acta Cryst. A39, 876-881'
_refine_ls_abs_structure_Flack 0.03(15)
_refine_ls_extinction_method none
_refine_ls_goodness_of_fit_ref 1.129
_refine_ls_hydrogen_treatment constr
_refine_ls_matrix_type full
_refine_ls_number_parameters 164
_refine_ls_number_reflns 1488
_refine_ls_number_restraints 1
_refine_ls_restrained_S_all 1.128
_refine_ls_R_factor_all 0.0741
_refine_ls_R_factor_gt 0.0706
_refine_ls_shift/su_max 0.000
_refine_ls_shift/su_mean 0.000
_refine_ls_structure_factor_coef Fsqd
_refine_ls_weighting_details 'calc w=1/[\s^2^(Fo^2^)+(0.0912P)^2^+52.2218P] where P=(Fo^2^+2Fc^2^)/3'
_refine_ls_weighting_scheme calc
_refine_ls_wR_factor_gt 0.1910
_refine_ls_wR_factor_ref 0.1932
_reflns_number_gt 1393
_reflns_number_total 1488
_reflns_threshold_expression >2sigma(I)
_cod_data_source_file c2ce26334c.txt
_cod_data_source_block L-1
_cod_depositor_comments
;
The following automatic conversions were performed:

'_refine_ls_hydrogen_treatment' value 'contr' was replaced with the
value 'constr' as specified in the replacement file
'src/cod-tools/trunk/data/replacement-values/replacement_values.lst'.

Automatic conversion script
Id: cif_fix_values 5376 2017-05-30 11:51:03Z andrius 
;
_cod_original_sg_symbol_H-M I4(1)
_cod_database_code 7214967

loop_
_symmetry_equiv_pos_as_xyz
'x, y, z'
'-x+1/2, -y+1/2, z+1/2'
'-y, x+1/2, z+1/4'
'y+1/2, -x, z+3/4'
'x+1/2, y+1/2, z+1/2'
'-x+1, -y+1, z+1'
'-y+1/2, x+1, z+3/4'
'y+1, -x+1/2, z+5/4'

loop_
_atom_site_label
_atom_site_type_symbol
_atom_site_fract_x
_atom_site_fract_y
_atom_site_fract_z
_atom_site_U_iso_or_equiv
_atom_site_adp_type
_atom_site_occupancy
_atom_site_symmetry_multiplicity
_atom_site_calc_flag
_atom_site_refinement_flags
Ru1 Ru 0.5000 0.5000 0.11440(8) 0.0188(2) Uani 1 2 d S
C1 C 0.4228(9) 0.3344(9) 0.2757(9) 0.037(3) Uani 1 1 d .
H1 H 0.4778 0.2827 0.2729 0.045 Uiso 1 1 calc R
C2 C 0.3404(9) 0.3326(9) 0.3352(9) 0.038(3) Uani 1 1 d .
H2 H 0.3281 0.2810 0.3826 0.045 Uiso 1 1 calc R
C3 C 0.3239(8) 0.4684(11) 0.2440(8) 0.038(3) Uani 1 1 d .
C4 C 0.2960(9) 0.5581(9) 0.1931(9) 0.034(3) Uani 1 1 d .
C5 C 0.2221(9) 0.7003(9) 0.1316(8) 0.036(3) Uani 1 1 d .
H5 H 0.1748 0.7573 0.1186 0.043 Uiso 1 1 calc R
C6 C 0.3192(8) 0.6813(8) 0.0895(9) 0.037(3) Uani 1 1 d .
H6 H 0.3490 0.7239 0.0411 0.044 Uiso 1 1 calc R
C7 C 0.4185(9) 0.3068(9) -0.0162(10) 0.038(3) Uani 1 1 d .
H7 H 0.4007 0.2565 0.0309 0.046 Uiso 1 1 calc R
C8 C 0.4215(7) 0.2849(8) -0.1047(9) 0.032(3) Uani 1 1 d .
H8 H 0.4017 0.2196 -0.1334 0.038 Uiso 1 1 calc R
C9 C 0.4782(10) 0.4499(9) -0.0817(8) 0.038(3) Uani 1 1 d .
N1 N 0.4154(7) 0.4223(8) 0.2195(7) 0.030(2) Uani 1 1 d .
N2 N 0.2799(6) 0.4146(7) 0.3164(7) 0.029(2) Uani 1 1 d .
H3 H 0.2208 0.4317 0.3458 0.034 Uiso 1 1 calc R
N3 N 0.3665(7) 0.5936(8) 0.1265(8) 0.040(2) Uani 1 1 d .
N4 N 0.2080(7) 0.6231(8) 0.1935(7) 0.034(2) Uani 1 1 d .
H4 H 0.1516 0.6148 0.2292 0.040 Uiso 1 1 calc R
N5 N 0.4436(7) 0.4095(8) 0.0019(8) 0.035(2) Uani 1 1 d .
N6 N 0.4608(8) 0.3785(7) -0.1514(8) 0.041(3) Uani 1 1 d .
H9 H 0.4712 0.3875 -0.2119 0.050 Uiso 1 1 calc R
O1 O 0.5177(8) 0.5944(7) 0.6556(6) 0.046(2) Uani 1 1 d .
O2 O 0.4068(6) 0.5207(8) 0.5352(7) 0.050(3) Uani 1 1 d .
S1 S 0.5000 0.5000 0.5951(2) 0.0254(12) Uani 1 2 d S

loop_
_atom_site_aniso_label
_atom_site_aniso_U_11
_atom_site_aniso_U_22
_atom_site_aniso_U_33
_atom_site_aniso_U_23
_atom_site_aniso_U_13
_atom_site_aniso_U_12
Ru1 0.0194(5) 0.0206(5) 0.0163(4) 0.000 0.000 -0.0017(5)
C1 0.045(6) 0.026(5) 0.041(7) 0.000(5) 0.008(6) 0.004(5)
C2 0.042(6) 0.031(5) 0.040(7) 0.010(5) 0.000(5) 0.001(5)
C3 0.021(5) 0.075(8) 0.019(5) -0.016(6) -0.003(4) 0.003(5)
C4 0.031(5) 0.042(6) 0.030(6) -0.005(5) -0.013(5) -0.001(5)
C5 0.040(5) 0.040(6) 0.028(6) 0.001(5) -0.015(5) 0.012(5)
C6 0.029(5) 0.028(5) 0.054(8) 0.013(5) -0.019(5) -0.006(4)
C7 0.050(6) 0.028(5) 0.038(7) 0.007(5) -0.011(6) 0.011(5)
C8 0.019(4) 0.017(4) 0.059(8) -0.011(5) -0.005(5) -0.001(4)
C9 0.062(7) 0.030(5) 0.023(6) -0.001(5) 0.002(6) -0.005(6)
N1 0.023(4) 0.044(5) 0.022(4) 0.001(4) -0.004(4) -0.015(4)
N2 0.019(4) 0.030(4) 0.038(5) 0.004(4) 0.000(4) -0.002(3)
N3 0.039(5) 0.049(5) 0.031(6) -0.008(5) -0.010(5) 0.014(4)
N4 0.020(4) 0.053(6) 0.027(5) 0.001(5) 0.002(4) -0.004(4)
N5 0.035(5) 0.037(5) 0.034(5) 0.009(4) -0.007(4) -0.004(4)
N6 0.045(5) 0.042(5) 0.038(6) -0.009(5) -0.007(5) 0.000(4)
O1 0.075(6) 0.041(5) 0.022(4) -0.001(4) -0.017(4) 0.004(4)
O2 0.026(4) 0.081(7) 0.044(5) 0.016(5) -0.013(4) -0.013(4)
S1 0.0252(15) 0.0272(16) 0.024(3) 0.000 0.000 -0.0029(14)

loop_
_atom_type_symbol
_atom_type_description
_atom_type_scat_dispersion_real
_atom_type_scat_dispersion_imag
_atom_type_scat_source
C C 0.0033 0.0016 'International Tables Vol C Tables 4.2.6.8 and 6.1.1.4'
H H 0.0000 0.0000 'International Tables Vol C Tables 4.2.6.8 and 6.1.1.4'
N N 0.0061 0.0033 'International Tables Vol C Tables 4.2.6.8 and 6.1.1.4'
O O 0.0106 0.0060 'International Tables Vol C Tables 4.2.6.8 and 6.1.1.4'
S S 0.1246 0.1234 'International Tables Vol C Tables 4.2.6.8 and 6.1.1.4'
Ru Ru -1.2594 0.8363 'International Tables Vol C Tables 4.2.6.8 and 6.1.1.4'

loop_
_geom_angle_atom_site_label_1
_geom_angle_atom_site_label_2
_geom_angle_atom_site_label_3
_geom_angle
_geom_angle_site_symmetry_1
_geom_angle_site_symmetry_3
N3 Ru1 N3 170.4(6) 6_554 .
N3 Ru1 N1 77.9(4) 6_554 6_554
N3 Ru1 N1 95.0(4) . 6_554
N3 Ru1 N1 95.0(4) 6_554 .
N3 Ru1 N1 77.9(4) . .
N1 Ru1 N1 87.9(5) 6_554 .
N3 Ru1 N5 91.7(4) 6_554 .
N3 Ru1 N5 95.7(4) . .
N1 Ru1 N5 168.9(4) 6_554 .
N1 Ru1 N5 97.1(4) . .
N3 Ru1 N5 95.7(4) 6_554 6_554
N3 Ru1 N5 91.7(4) . 6_554
N1 Ru1 N5 97.1(4) 6_554 6_554
N1 Ru1 N5 168.9(4) . 6_554
N5 Ru1 N5 79.8(5) . 6_554
C2 C1 N1 109.4(10) . .
N2 C2 C1 107.9(10) . .
N1 C3 N2 109.6(11) . .
N1 C3 C4 115.7(11) . .
N2 C3 C4 134.7(10) . .
N3 C4 N4 109.2(10) . .
N3 C4 C3 117.6(10) . .
N4 C4 C3 133.2(11) . .
N4 C5 C6 106.3(9) . .
N3 C6 C5 110.9(10) . .
C8 C7 N5 112.5(11) . .
C7 C8 N6 106.7(10) . .
N6 C9 N5 110.0(10) . .
N6 C9 C9 132.1(7) . 6_554
N5 C9 C9 117.9(7) . 6_554
C3 N1 C1 104.9(10) . .
C3 N1 Ru1 115.2(8) . .
C1 N1 Ru1 139.9(8) . .
C2 N2 C3 108.2(9) . .
C6 N3 C4 104.5(9) . .
C6 N3 Ru1 142.0(9) . .
C4 N3 Ru1 113.5(8) . .
C5 N4 C4 109.0(10) . .
C7 N5 C9 105.2(11) . .
C7 N5 Ru1 138.1(9) . .
C9 N5 Ru1 111.1(7) . .
C9 N6 C8 104.9(10) . .
O2 S1 O2 109.1(8) . 6_554
O2 S1 O1 111.0(6) . 6_554
O2 S1 O1 108.4(6) 6_554 6_554
O2 S1 O1 108.4(6) . .
O2 S1 O1 111.0(6) 6_554 .
O1 S1 O1 109.0(7) 6_554 .

loop_
_geom_bond_atom_site_label_1
_geom_bond_atom_site_label_2
_geom_bond_distance
_geom_bond_site_symmetry_2
Ru1 N3 2.059(9) 6_554
Ru1 N3 2.059(9) .
Ru1 N1 2.083(9) 6_554
Ru1 N1 2.083(9) .
Ru1 N5 2.092(11) .
Ru1 N5 2.092(11) 6_554
C1 C2 1.340(17) .
C1 N1 1.369(15) .
C2 N2 1.310(14) .
C3 N1 1.335(14) .
C3 N2 1.354(15) .
C3 C4 1.388(18) .
C4 N3 1.374(16) .
C4 N4 1.377(15) .
C5 N4 1.325(15) .
C5 C6 1.383(16) .
C6 N3 1.360(14) .
C7 C8 1.295(19) .
C7 N5 1.355(15) .
C8 N6 1.441(15) .
C9 N6 1.358(15) .
C9 N5 1.368(16) .
C9 C9 1.37(2) 6_554
O1 S1 1.485(9) .
O2 S1 1.475(9) .
S1 O2 1.475(9) 6_554
S1 O1 1.485(9) 6_554

loop_
_geom_hbond_atom_site_label_D
_geom_hbond_atom_site_label_H
_geom_hbond_atom_site_label_A
_geom_hbond_distance_DH
_geom_hbond_distance_HA
_geom_hbond_distance_DA
_geom_hbond_angle_DHA
_geom_hbond_site_symmetry_A
N2 H3 O1 0.88 1.91 2.791(12) 174.7 4_464
N4 H4 O2 0.88 1.85 2.722(14) 170.2 4_464
N6 H9 O1 0.88 1.91 2.788(14) 175.6 6_553
